data_7043574
loop_
_publ_author_name
'Liu, Zhipeng'
'Liu, Yi'
'Duan, Jicheng'
'Qi, Fen'
'Tian, Dan'
'Wang, Xiaoqing'
'Huang, Wei'

_publ_section_title
;
 Optical Properties and Mechanofluorochromism of New BODIPY Dyes Based on
 Pyridine-Pyrimidine-Hybrid Structure
;
_journal_name_full 'Dalton Trans.'
_journal_paper_doi 10.1039/C7DT02259J
_journal_year 2017
_chemical_formula_sum 'C11 H6 B Cl F2 N4'
_chemical_formula_weight 278.46
_chemical_name_systematic
; 
 ? 
;
_space_group_IT_number 14
_symmetry_cell_setting monoclinic
_symmetry_space_group_name_Hall '-P 2yn'
_symmetry_space_group_name_H-M 'P 1 21/n 1'
_atom_sites_solution_hydrogens geom
_atom_sites_solution_primary direct
_atom_sites_solution_secondary difmap
_audit_creation_method SHELXL-97
_audit_update_record
;
2017-06-04 deposited with the CCDC.
2017-07-11 downloaded from the CCDC.
;
_cell_angle_alpha 90.00
_cell_angle_beta 93.8410(10)
_cell_angle_gamma 90.00
_cell_formula_units_Z 4
_cell_length_a 10.4083(9)
_cell_length_b 5.5521(5)
_cell_length_c 19.6438(17)
_cell_measurement_reflns_used 1805
_cell_measurement_temperature 298(2)
_cell_measurement_theta_max 26.19
_cell_measurement_theta_min 3.5515
_cell_volume 1132.62(17)
_computing_structure_refinement 'SHELXL-97 (Sheldrick, 1997)'
_computing_structure_solution 'SHELXS-97 (Sheldrick, 1990)'
_diffrn_ambient_temperature 298(2)
_diffrn_measured_fraction_theta_full 0.997
_diffrn_measured_fraction_theta_max 0.997
_diffrn_measurement_device_type 'CCD area detector'
_diffrn_measurement_method 'phi and omega scans'
_diffrn_radiation_monochromator graphite
_diffrn_radiation_source 'fine-focus sealed tube'
_diffrn_radiation_type MoK\a
_diffrn_radiation_wavelength 0.71073
_diffrn_reflns_av_R_equivalents 0.0377
_diffrn_reflns_av_sigmaI/netI 0.0412
_diffrn_reflns_limit_h_max 12
_diffrn_reflns_limit_h_min -10
_diffrn_reflns_limit_k_max 6
_diffrn_reflns_limit_k_min -6
_diffrn_reflns_limit_l_max 19
_diffrn_reflns_limit_l_min -23
_diffrn_reflns_number 5351
_diffrn_reflns_theta_full 25.02
_diffrn_reflns_theta_max 25.02
_diffrn_reflns_theta_min 3.57
_exptl_absorpt_coefficient_mu 0.352
_exptl_absorpt_correction_T_max 0.9394
_exptl_absorpt_correction_T_min 0.9266
_exptl_absorpt_correction_type multi-scan
_exptl_absorpt_process_details sadabs
_exptl_crystal_colour yellow
_exptl_crystal_density_diffrn 1.633
_exptl_crystal_density_method 'not measured'
_exptl_crystal_description block
_exptl_crystal_F_000 560
_exptl_crystal_size_max 0.22
_exptl_crystal_size_mid 0.20
_exptl_crystal_size_min 0.18
_refine_diff_density_max 0.168
_refine_diff_density_min -0.269
_refine_diff_density_rms 0.050
_refine_ls_extinction_method none
_refine_ls_goodness_of_fit_ref 1.040
_refine_ls_hydrogen_treatment constr
_refine_ls_matrix_type full
_refine_ls_number_parameters 172
_refine_ls_number_reflns 2000
_refine_ls_number_restraints 0
_refine_ls_restrained_S_all 1.040
_refine_ls_R_factor_all 0.0597
_refine_ls_R_factor_gt 0.0365
_refine_ls_shift/su_max 0.000
_refine_ls_shift/su_mean 0.000
_refine_ls_structure_factor_coef Fsqd
_refine_ls_weighting_details 'calc w=1/[\s^2^(Fo^2^)+(0.0431P)^2^+0.1181P] where P=(Fo^2^+2Fc^2^)/3'
_refine_ls_weighting_scheme calc
_refine_ls_wR_factor_gt 0.0823
_refine_ls_wR_factor_ref 0.0934
_reflns_number_gt 1430
_reflns_number_total 2000
_reflns_threshold_expression >2sigma(I)
_cod_data_source_file c7dt02259j2.cif
_cod_data_source_block 150527h
_cod_depositor_comments
;
The following automatic conversions were performed:

'_symmetry_cell_setting' value 'Monoclinic' changed to 'monoclinic'
according to
/home/data/users/saulius/crontab/automatic-downloads/rss-feeds/RSC/lib/dictionaries/cif_core.dic
dictionary named 'cif_core.dic' version 2.4.2 from 2011-04-26.

Automatic conversion script
Id: cif_fix_values 4973 2017-02-22 13:04:09Z antanas 
;
_cod_original_sg_symbol_H-M 'P2(1)/n  '
_cod_database_code 7043574

loop_
_symmetry_equiv_pos_as_xyz
'x, y, z'
'-x+1/2, y+1/2, -z+1/2'
'-x, -y, -z'
'x-1/2, -y-1/2, z-1/2'

loop_
_atom_site_label
_atom_site_type_symbol
_atom_site_fract_x
_atom_site_fract_y
_atom_site_fract_z
_atom_site_U_iso_or_equiv
_atom_site_adp_type
_atom_site_occupancy
_atom_site_symmetry_multiplicity
_atom_site_calc_flag
_atom_site_refinement_flags
Cl1 Cl 0.43255(6) 1.26833(12) 0.04841(3) 0.0564(2) Uani 1 1 d .
F2 F 0.07709(12) 0.8210(3) 0.26183(5) 0.0527(4) Uani 1 1 d .
F1 F 0.11618(11) 0.4618(2) 0.21230(6) 0.0516(4) Uani 1 1 d .
N3 N 0.15452(14) 0.8234(3) 0.15018(8) 0.0317(4) Uani 1 1 d .
N2 N -0.07012(15) 0.6889(3) 0.17179(8) 0.0328(4) Uani 1 1 d .
C5 C -0.11786(18) 0.8660(4) 0.12925(9) 0.0320(5) Uani 1 1 d .
N4 N 0.36644(16) 0.8999(4) 0.11920(9) 0.0418(5) Uani 1 1 d .
C8 C 0.10350(19) 1.0056(4) 0.10929(9) 0.0306(5) Uani 1 1 d .
C11 C 0.31819(19) 1.0927(4) 0.08443(10) 0.0368(5) Uani 1 1 d .
C10 C 0.19211(19) 1.1510(4) 0.07626(10) 0.0355(5) Uani 1 1 d .
H10 H 0.1644 1.2823 0.0498 0.043 Uiso 1 1 calc R
C6 C -0.03027(18) 1.0318(4) 0.10191(10) 0.0319(5) Uani 1 1 d .
C4 C -0.1496(2) 0.5182(4) 0.19589(10) 0.0413(5) Uani 1 1 d .
H4 H -0.1144 0.3975 0.2242 0.050 Uiso 1 1 calc R
N1 N -0.12822(19) 1.3649(4) 0.02373(10) 0.0528(5) Uani 1 1 d .
C9 C 0.28223(19) 0.7772(4) 0.15087(10) 0.0380(5) Uani 1 1 d .
H9 H 0.3127 0.6454 0.1764 0.046 Uiso 1 1 calc R
C7 C -0.0830(2) 1.2192(4) 0.05855(10) 0.0368(5) Uani 1 1 d .
C1 C -0.25164(19) 0.8718(4) 0.11337(11) 0.0409(5) Uani 1 1 d .
H1 H -0.2870 0.9936 0.0855 0.049 Uiso 1 1 calc R
C3 C -0.2780(2) 0.5192(5) 0.17986(12) 0.0497(6) Uani 1 1 d .
H3 H -0.3306 0.4003 0.1964 0.060 Uiso 1 1 calc R
B1 B 0.0726(2) 0.6921(5) 0.20169(12) 0.0356(6) Uani 1 1 d .
C2 C -0.3296(2) 0.7019(5) 0.13814(11) 0.0485(6) Uani 1 1 d .
H2 H -0.4179 0.7077 0.1272 0.058 Uiso 1 1 calc R

loop_
_atom_site_aniso_label
_atom_site_aniso_U_11
_atom_site_aniso_U_22
_atom_site_aniso_U_33
_atom_site_aniso_U_23
_atom_site_aniso_U_13
_atom_site_aniso_U_12
Cl1 0.0414(4) 0.0623(5) 0.0664(4) 0.0070(3) 0.0108(3) -0.0137(3)
F2 0.0530(8) 0.0699(10) 0.0350(7) -0.0089(6) 0.0001(6) -0.0131(7)
F1 0.0454(8) 0.0430(8) 0.0660(9) 0.0186(6) -0.0004(6) 0.0045(6)
N3 0.0276(9) 0.0326(10) 0.0343(9) 0.0016(8) -0.0013(7) 0.0036(8)
N2 0.0311(9) 0.0347(10) 0.0329(9) 0.0002(8) 0.0032(7) 0.0000(8)
C5 0.0319(11) 0.0342(13) 0.0300(10) -0.0054(9) 0.0018(8) 0.0027(10)
N4 0.0296(9) 0.0466(12) 0.0489(11) 0.0032(9) 0.0006(8) 0.0019(9)
C8 0.0336(11) 0.0275(12) 0.0309(11) -0.0023(9) 0.0028(9) 0.0009(9)
C11 0.0338(12) 0.0401(14) 0.0367(11) -0.0028(10) 0.0046(9) -0.0048(10)
C10 0.0357(12) 0.0331(13) 0.0374(11) 0.0007(9) -0.0002(9) 0.0007(10)
C6 0.0282(11) 0.0323(12) 0.0350(11) 0.0011(9) -0.0003(8) 0.0034(9)
C4 0.0426(13) 0.0413(14) 0.0406(12) 0.0033(10) 0.0079(10) -0.0047(11)
N1 0.0494(12) 0.0516(14) 0.0569(12) 0.0136(11) -0.0002(10) 0.0106(11)
C9 0.0319(12) 0.0395(14) 0.0419(12) 0.0031(10) -0.0020(9) 0.0046(10)
C7 0.0308(12) 0.0393(14) 0.0407(12) -0.0009(11) 0.0043(9) 0.0011(10)
C1 0.0309(12) 0.0449(14) 0.0464(13) -0.0017(11) 0.0000(10) 0.0048(11)
C3 0.0385(13) 0.0541(17) 0.0575(14) 0.0002(12) 0.0116(11) -0.0109(12)
B1 0.0357(13) 0.0326(15) 0.0382(13) 0.0035(11) -0.0007(10) -0.0006(11)
C2 0.0284(12) 0.0602(17) 0.0571(14) -0.0057(13) 0.0039(10) -0.0013(11)

loop_
_atom_type_symbol
_atom_type_description
_atom_type_scat_dispersion_real
_atom_type_scat_dispersion_imag
_atom_type_scat_source
C C 0.0033 0.0016 'International Tables Vol C Tables 4.2.6.8 and 6.1.1.4'
H H 0.0000 0.0000 'International Tables Vol C Tables 4.2.6.8 and 6.1.1.4'
N N 0.0061 0.0033 'International Tables Vol C Tables 4.2.6.8 and 6.1.1.4'
Cl Cl 0.1484 0.1585 'International Tables Vol C Tables 4.2.6.8 and 6.1.1.4'
B B 0.0013 0.0007 'International Tables Vol C Tables 4.2.6.8 and 6.1.1.4'
F F 0.0171 0.0103 'International Tables Vol C Tables 4.2.6.8 and 6.1.1.4'

loop_
_geom_angle_atom_site_label_1
_geom_angle_atom_site_label_2
_geom_angle_atom_site_label_3
_geom_angle
C9 N3 C8 119.06(17)
C9 N3 B1 119.19(17)
C8 N3 B1 121.32(16)
C5 N2 C4 120.66(17)
C5 N2 B1 121.44(17)
C4 N2 B1 117.48(17)
N2 C5 C1 117.85(19)
N2 C5 C6 118.74(17)
C1 C5 C6 123.39(19)
C9 N4 C11 114.72(18)
N3 C8 C6 118.68(18)
N3 C8 C10 116.68(17)
C6 C8 C10 124.63(18)
N4 C11 C10 125.2(2)
N4 C11 Cl1 114.35(15)
C10 C11 Cl1 120.47(17)
C11 C10 C8 117.82(19)
C8 C6 C5 123.46(18)
C8 C6 C7 118.52(18)
C5 C6 C7 117.65(17)
C3 C4 N2 121.9(2)
N4 C9 N3 126.1(2)
N1 C7 C6 178.1(2)
C2 C1 C5 120.8(2)
C4 C3 C2 118.5(2)
F1 B1 F2 111.27(18)
F1 B1 N3 110.38(18)
F2 B1 N3 109.07(18)
F1 B1 N2 110.15(18)
F2 B1 N2 107.75(18)
N3 B1 N2 108.14(15)
C1 C2 C3 120.2(2)

loop_
_geom_bond_atom_site_label_1
_geom_bond_atom_site_label_2
_geom_bond_distance
Cl1 C11 1.727(2)
F2 B1 1.380(3)
F1 B1 1.368(3)
N3 C9 1.353(2)
N3 C8 1.376(2)
N3 B1 1.548(3)
N2 C5 1.363(3)
N2 C4 1.363(3)
N2 B1 1.561(3)
C5 C1 1.407(3)
C5 C6 1.426(3)
N4 C9 1.301(3)
N4 C11 1.348(3)
C8 C6 1.398(3)
C8 C10 1.415(3)
C11 C10 1.351(3)
C6 C7 1.430(3)
C4 C3 1.352(3)
N1 C7 1.140(3)
C1 C2 1.356(3)
C3 C2 1.389(3)
